data_4135425
loop_
_publ_author_name
'Wang, Qiang'
'Zhang, Wen-Wen'
'Zheng, Chao'
'Gu, Qing'
'You, Shu-Li'

_publ_section_title
;
 Enantioselective Synthesis of Azoniahelicenes by Rh-Catalyzed C--H
 Annulation with Alkynes
;
_journal_name_full 'Journal of the American Chemical Society'
_journal_paper_doi 10.1021/jacs.0c11735
_journal_year 2020
_chemical_absolute_configuration ad
_chemical_formula_sum 'C38 H24 F3 N O3 S'
_chemical_formula_weight 631.64
_space_group_crystal_system monoclinic
_space_group_IT_number 4
_space_group_name_Hall 'P 2yb'
_space_group_name_H-M_alt 'P 1 21 1'
_atom_sites_solution_hydrogens geom
_audit_creation_method SHELXL-2013
_cell_angle_alpha 90
_cell_angle_beta 109.901(3)
_cell_angle_gamma 90
_cell_formula_units_Z 2
_cell_length_a 9.6576(9)
_cell_length_b 16.5515(15)
_cell_length_c 10.2287(10)
_cell_measurement_reflns_used 6628
_cell_measurement_temperature 293(2)
_cell_measurement_theta_max 45.882
_cell_measurement_theta_min 4.901
_cell_volume 1537.4(3)
_computing_cell_refinement 'Bruker SAINT'
_computing_data_collection 'Bruker APEX2'
_computing_data_reduction 'Bruker SAINT'
_computing_molecular_graphics 'Bruker SHELXTL'
_computing_publication_material 'Bruker SHELXTL'
_computing_structure_refinement 'SHELXL-2013 (Sheldrick, 2013)'
_computing_structure_solution 'SHELXS-97 (Sheldrick 2008)'
_diffrn_ambient_temperature 293(2)
_diffrn_measured_fraction_theta_full 0.998
_diffrn_measured_fraction_theta_max 0.998
_diffrn_measurement_device_type 'Bruker APEX-II CCD'
_diffrn_measurement_method '\f and \w scans'
_diffrn_radiation_type MoK\a
_diffrn_radiation_wavelength 0.71073
_diffrn_reflns_av_R_equivalents 0.0423
_diffrn_reflns_av_unetI/netI 0.0401
_diffrn_reflns_Laue_measured_fraction_full 0.998
_diffrn_reflns_Laue_measured_fraction_max 0.998
_diffrn_reflns_limit_h_max 11
_diffrn_reflns_limit_h_min -11
_diffrn_reflns_limit_k_max 20
_diffrn_reflns_limit_k_min -19
_diffrn_reflns_limit_l_max 12
_diffrn_reflns_limit_l_min -12
_diffrn_reflns_number 22666
_diffrn_reflns_point_group_measured_fraction_full 0.998
_diffrn_reflns_point_group_measured_fraction_max 0.998
_diffrn_reflns_theta_full 25.242
_diffrn_reflns_theta_max 25.500
_diffrn_reflns_theta_min 2.449
_exptl_absorpt_coefficient_mu 0.163
_exptl_absorpt_correction_T_max 0.7456
_exptl_absorpt_correction_T_min 0.6645
_exptl_absorpt_correction_type multi-scan
_exptl_absorpt_process_details sadabs
_exptl_crystal_colour yellow
_exptl_crystal_density_diffrn 1.364
_exptl_crystal_description prismatic
_exptl_crystal_F_000 652
_exptl_crystal_size_max 0.180
_exptl_crystal_size_mid 0.110
_exptl_crystal_size_min 0.070
_refine_diff_density_max 0.337
_refine_diff_density_min -0.336
_refine_diff_density_rms 0.056
_refine_ls_abs_structure_details
; 
 Flack x determined using 1630 quotients [(I+)-(I-)]/[(I+)+(I-)] 
 (Parsons and Flack (2004), Acta Cryst. A60, s61). 
;
_refine_ls_abs_structure_Flack 0.04(4)
_refine_ls_extinction_coef 0.033(6)
_refine_ls_extinction_expression Fc^*^=kFc[1+0.001xFc^2^\l^3^/sin(2\q)]^-1/4^
_refine_ls_extinction_method SHELXL
_refine_ls_goodness_of_fit_ref 1.054
_refine_ls_hydrogen_treatment constr
_refine_ls_matrix_type full
_refine_ls_number_parameters 488
_refine_ls_number_reflns 5715
_refine_ls_number_restraints 209
_refine_ls_restrained_S_all 1.184
_refine_ls_R_factor_all 0.0875
_refine_ls_R_factor_gt 0.0621
_refine_ls_shift/su_max 0.002
_refine_ls_shift/su_mean 0.000
_refine_ls_structure_factor_coef Fsqd
_refine_ls_weighting_details 'w=1/[\s^2^(Fo^2^)+(0.0859P)^2^+0.4832P] where P=(Fo^2^+2Fc^2^)/3'
_refine_ls_weighting_scheme calc
_refine_ls_wR_factor_gt 0.1519
_refine_ls_wR_factor_ref 0.1736
_reflns_Friedel_coverage 0.928
_reflns_Friedel_fraction_full 0.998
_reflns_Friedel_fraction_max 0.997
_reflns_number_gt 4206
_reflns_number_total 5715
_reflns_threshold_expression 'I > 2\s(I)'
_cod_data_source_file ja0c11735_si_002.cif
_cod_data_source_block mo_d8v20454_0m
_cod_original_sg_symbol_H-M 'P 21'
_cod_database_code 4135425
_shelx_space_group_comment
; 
The symmetry employed for this shelxl refinement is uniquely defined 
by the following loop, which should always be used as a source of 
symmetry information in preference to the above space-group names. 
They are only intended as comments. 
;
_shelx_estimated_absorpt_t_min 0.971
_shelx_estimated_absorpt_t_max 0.989
_shelxl_version_number 2013-4

loop_
_space_group_symop_operation_xyz
'x, y, z'
'-x, y+1/2, -z'

loop_
_atom_site_label
_atom_site_type_symbol
_atom_site_fract_x
_atom_site_fract_y
_atom_site_fract_z
_atom_site_U_iso_or_equiv
_atom_site_adp_type
_atom_site_occupancy
_atom_site_site_symmetry_order
_atom_site_calc_flag
_atom_site_refinement_flags_posn
_atom_site_refinement_flags_adp
_atom_site_refinement_flags_occupancy
_atom_site_disorder_assembly
_atom_site_disorder_group
S1 S 0.5671(5) 0.4271(2) 0.3246(5) 0.0747(11) Uani 0.6 1 d D U P A 1
F1 F 0.6121(14) 0.5800(7) 0.3180(15) 0.130(3) Uani 0.5 1 d D U P A 1
F2 F 0.6493(14) 0.5181(10) 0.1554(12) 0.119(3) Uani 0.5 1 d D U P A 1
F3 F 0.8090(18) 0.5196(12) 0.3219(13) 0.100(3) Uani 0.5 1 d D U P A 1
O1 O 0.4173(5) 0.4489(4) 0.2441(5) 0.0695(13) Uani 0.8 1 d D U P A 1
O2 O 0.6366(16) 0.4084(9) 0.4500(14) 0.110(3) Uani 0.5 1 d D U P A 1
O3 O 0.6303(13) 0.3633(7) 0.2694(12) 0.100(3) Uani 0.5 1 d D U P A 1
C38 C 0.6637(15) 0.5085(9) 0.2807(14) 0.100(2) Uani 0.7 1 d D U P A 1
S1' S 0.5594(6) 0.4682(4) 0.3457(5) 0.0699(15) Uani 0.4 1 d D . P B 2
F2' F 0.6829(11) 0.4519(8) 0.1563(11) 0.114(3) Uani 0.5 1 d D U P B 2
F1' F 0.6143(13) 0.5702(7) 0.1911(13) 0.110(3) Uani 0.5 1 d D U P B 2
F3' F 0.8051(18) 0.5089(12) 0.3712(14) 0.108(4) Uani 0.5 1 d D U P B 2
O1' O 0.635(3) 0.3741(16) 0.342(3) 0.093(4) Uani 0.2 1 d D U P B 2
O2' O 0.5908(15) 0.4388(9) 0.4762(12) 0.108(3) Uani 0.5 1 d D U P B 2
O3' O 0.5669(14) 0.5494(8) 0.4224(13) 0.118(3) Uani 0.5 1 d D U P B 2
C38' C 0.681(3) 0.5021(16) 0.255(2) 0.096(2) Uani 0.3 1 d D U P B 2
N1 N 0.0817(4) 0.4618(3) 0.2157(4) 0.0492(10) Uani 1 1 d . . . . .
C1 C 0.0330(6) 0.3974(4) 0.1236(6) 0.0587(14) Uani 1 1 d . . . . .
H1 H 0.0508 0.3448 0.1573 0.070 Uiso 1 1 calc R U . . .
C2 C -0.0384(6) 0.4093(4) -0.0115(6) 0.0633(15) Uani 1 1 d . . . . .
H2 H -0.0564 0.3659 -0.0728 0.076 Uiso 1 1 calc R U . . .
C3 C -0.0866(6) 0.4872(4) -0.0620(6) 0.0602(15) Uani 1 1 d . . . . .
C4 C -0.1787(7) 0.5017(5) -0.2030(6) 0.0758(19) Uani 1 1 d . . . . .
H4 H -0.1990 0.4600 -0.2676 0.091 Uiso 1 1 calc R U . . .
C5 C -0.2358(8) 0.5756(6) -0.2422(7) 0.083(2) Uani 1 1 d . . . . .
H5 H -0.2871 0.5853 -0.3358 0.100 Uiso 1 1 calc R U . . .
C6 C -0.2201(6) 0.6390(4) -0.1450(7) 0.0727(19) Uani 1 1 d . . . . .
C7 C -0.3045(8) 0.7107(6) -0.1778(10) 0.097(3) Uani 1 1 d . . . . .
H7 H -0.3641 0.7197 -0.2694 0.117 Uiso 1 1 calc R U . . .
C8 C -0.3013(9) 0.7667(6) -0.0800(11) 0.105(3) Uani 1 1 d . . . . .
H8 H -0.3589 0.8130 -0.1048 0.127 Uiso 1 1 calc R U . . .
C9 C -0.2128(8) 0.7550(5) 0.0558(9) 0.090(2) Uani 1 1 d . . . . .
H9 H -0.2133 0.7926 0.1233 0.108 Uiso 1 1 calc R U . . .
C10 C -0.1234(7) 0.6878(4) 0.0926(7) 0.0683(16) Uani 1 1 d . . . . .
H10 H -0.0616 0.6814 0.1842 0.082 Uiso 1 1 calc R U . . .
C11 C -0.1243(6) 0.6293(4) -0.0059(6) 0.0606(15) Uani 1 1 d . . . . .
C12 C -0.0451(6) 0.5530(4) 0.0295(5) 0.0529(13) Uani 1 1 d . . . . .
C13 C 0.0698(5) 0.5393(3) 0.1633(5) 0.0473(12) Uani 1 1 d . . . . .
C14 C 0.1692(5) 0.5984(3) 0.2425(5) 0.0486(12) Uani 1 1 d . . . . .
C15 C 0.2196(5) 0.6661(3) 0.1796(6) 0.0529(13) Uani 1 1 d . . . . .
C16 C 0.2050(6) 0.6694(4) 0.0375(6) 0.0652(15) Uani 1 1 d . . . . .
H16 H 0.1512 0.6298 -0.0231 0.078 Uiso 1 1 calc R U . . .
C17 C 0.2696(7) 0.7307(4) -0.0120(8) 0.0766(19) Uani 1 1 d . . . . .
H17 H 0.2605 0.7315 -0.1055 0.092 Uiso 1 1 calc R U . . .
C18 C 0.3471(7) 0.7905(4) 0.0743(8) 0.080(2) Uani 1 1 d . . . . .
H18 H 0.3885 0.8319 0.0385 0.096 Uiso 1 1 calc R U . . .
C19 C 0.3643(7) 0.7899(4) 0.2120(8) 0.0725(18) Uani 1 1 d . . . . .
H19 H 0.4166 0.8313 0.2691 0.087 Uiso 1 1 calc R U . . .
C20 C 0.3032(6) 0.7271(3) 0.2692(6) 0.0583(14) Uani 1 1 d . . . . .
C21 C 0.3336(6) 0.7210(4) 0.4149(7) 0.0660(16) Uani 1 1 d . . . . .
H21 H 0.3756 0.7647 0.4718 0.079 Uiso 1 1 calc R U . . .
C22 C 0.3026(6) 0.6533(3) 0.4717(6) 0.0576(14) Uani 1 1 d . . . . .
H22 H 0.3321 0.6488 0.5679 0.069 Uiso 1 1 calc R U . . .
C23 C 0.2251(5) 0.5878(3) 0.3866(5) 0.0494(12) Uani 1 1 d . . . . .
C24 C 0.2058(5) 0.5117(3) 0.4442(5) 0.0480(12) Uani 1 1 d . . . . .
C25 C 0.1457(5) 0.4482(3) 0.3593(5) 0.0495(12) Uani 1 1 d . . . . .
C26 C 0.1384(6) 0.3656(3) 0.4113(6) 0.0550(13) Uani 1 1 d . . . . .
C27 C 0.2629(7) 0.3210(4) 0.4739(6) 0.0638(15) Uani 1 1 d . . . . .
H27 H 0.3540 0.3427 0.4808 0.077 Uiso 1 1 calc R U . . .
C28 C 0.2572(9) 0.2458(4) 0.5262(8) 0.085(2) Uani 1 1 d . . . . .
H28 H 0.3435 0.2168 0.5681 0.102 Uiso 1 1 calc R U . . .
C29 C 0.1242(11) 0.2134(5) 0.5168(9) 0.102(3) Uani 1 1 d . . . . .
H29 H 0.1202 0.1630 0.5554 0.123 Uiso 1 1 calc R U . . .
C30 C -0.0018(10) 0.2543(6) 0.4516(11) 0.114(3) Uani 1 1 d . . . . .
H30 H -0.0920 0.2310 0.4433 0.137 Uiso 1 1 calc R U . . .
C31 C 0.0021(7) 0.3305(4) 0.3971(8) 0.087(2) Uani 1 1 d . . . . .
H31 H -0.0849 0.3581 0.3516 0.104 Uiso 1 1 calc R U . . .
C32 C 0.2569(6) 0.5001(4) 0.5988(5) 0.0528(12) Uani 1 1 d . . . . .
C33 C 0.4061(6) 0.4995(4) 0.6773(6) 0.0657(15) Uani 1 1 d . . . . .
H33 H 0.4756 0.5052 0.6335 0.079 Uiso 1 1 calc R U . . .
C34 C 0.4517(7) 0.4904(5) 0.8197(6) 0.0738(18) Uani 1 1 d . . . . .
H34 H 0.5516 0.4905 0.8715 0.089 Uiso 1 1 calc R U . . .
C35 C 0.3514(9) 0.4812(5) 0.8844(7) 0.087(2) Uani 1 1 d . . . . .
H35 H 0.3820 0.4756 0.9805 0.105 Uiso 1 1 calc R U . . .
C36 C 0.2065(8) 0.4802(6) 0.8082(8) 0.097(3) Uani 1 1 d . . . . .
H36 H 0.1383 0.4728 0.8530 0.116 Uiso 1 1 calc R U . . .
C37 C 0.1565(7) 0.4899(5) 0.6654(6) 0.079(2) Uani 1 1 d . . . . .
H37 H 0.0561 0.4894 0.6152 0.095 Uiso 1 1 calc R U . . .

loop_
_atom_site_aniso_label
_atom_site_aniso_U_11
_atom_site_aniso_U_22
_atom_site_aniso_U_33
_atom_site_aniso_U_23
_atom_site_aniso_U_13
_atom_site_aniso_U_12
S1 0.0730(19) 0.078(2) 0.072(2) -0.0144(18) 0.0246(15) -0.0059(19)
F1 0.121(5) 0.106(5) 0.140(6) -0.013(5) 0.018(5) -0.006(5)
F2 0.111(5) 0.128(6) 0.115(5) 0.008(5) 0.036(4) -0.023(5)
F3 0.074(4) 0.117(6) 0.103(6) -0.002(6) 0.025(5) -0.025(4)
O1 0.044(2) 0.093(4) 0.071(3) -0.018(3) 0.020(2) -0.012(2)
O2 0.114(6) 0.103(6) 0.095(5) -0.002(5) 0.012(5) 0.015(5)
O3 0.088(5) 0.092(5) 0.104(6) -0.050(5) 0.013(5) 0.009(4)
C38 0.086(3) 0.101(4) 0.101(4) -0.006(4) 0.018(3) -0.011(3)
S1' 0.064(3) 0.101(4) 0.044(2) 0.013(3) 0.0179(19) -0.011(3)
F2' 0.108(5) 0.137(6) 0.107(5) -0.036(5) 0.048(4) 0.005(5)
F1' 0.110(5) 0.097(5) 0.117(5) 0.018(5) 0.030(4) 0.001(4)
F3' 0.074(5) 0.118(6) 0.111(7) -0.001(6) 0.004(6) -0.027(5)
O1' 0.089(6) 0.099(7) 0.086(7) -0.015(6) 0.024(6) 0.012(6)
O2' 0.104(5) 0.135(6) 0.082(5) -0.020(5) 0.029(4) 0.014(5)
O3' 0.111(6) 0.145(7) 0.096(6) -0.066(6) 0.034(5) 0.006(6)
C38' 0.086(4) 0.101(4) 0.096(4) -0.008(4) 0.023(4) -0.010(4)
N1 0.043(2) 0.050(3) 0.052(2) 0.002(2) 0.0112(18) -0.0025(19)
C1 0.057(3) 0.050(3) 0.070(4) -0.007(3) 0.023(3) -0.009(3)
C2 0.058(3) 0.066(4) 0.062(4) -0.017(3) 0.016(3) -0.014(3)
C3 0.045(3) 0.080(4) 0.056(3) -0.006(3) 0.018(2) -0.012(3)
C4 0.061(4) 0.111(6) 0.048(3) -0.010(4) 0.009(3) -0.026(4)
C5 0.068(4) 0.118(7) 0.049(4) 0.013(4) 0.000(3) -0.023(4)
C6 0.046(3) 0.092(5) 0.068(4) 0.029(4) 0.004(3) -0.008(3)
C7 0.069(4) 0.114(7) 0.092(6) 0.046(5) 0.004(4) -0.002(5)
C8 0.078(5) 0.092(6) 0.127(8) 0.045(6) 0.008(5) 0.016(4)
C9 0.075(4) 0.075(5) 0.115(6) 0.024(4) 0.027(4) 0.017(4)
C10 0.061(3) 0.068(4) 0.073(4) 0.012(3) 0.019(3) 0.004(3)
C11 0.041(3) 0.075(4) 0.061(3) 0.019(3) 0.011(2) -0.004(3)
C12 0.044(3) 0.064(3) 0.049(3) 0.004(3) 0.013(2) -0.007(3)
C13 0.038(2) 0.054(3) 0.047(3) 0.004(2) 0.011(2) 0.004(2)
C14 0.040(3) 0.053(3) 0.050(3) 0.001(2) 0.012(2) 0.001(2)
C15 0.041(3) 0.053(3) 0.061(3) 0.007(3) 0.013(2) 0.000(2)
C16 0.059(3) 0.069(4) 0.066(4) 0.003(3) 0.019(3) -0.006(3)
C17 0.068(4) 0.087(5) 0.078(4) 0.016(4) 0.029(3) -0.009(4)
C18 0.068(4) 0.074(4) 0.095(5) 0.026(4) 0.023(4) -0.012(4)
C19 0.061(4) 0.050(3) 0.095(5) 0.012(3) 0.011(3) -0.009(3)
C20 0.049(3) 0.051(3) 0.067(4) -0.001(3) 0.009(3) 0.003(2)
C21 0.056(3) 0.056(4) 0.073(4) -0.008(3) 0.006(3) -0.005(3)
C22 0.050(3) 0.059(3) 0.056(3) -0.008(3) 0.008(2) 0.002(3)
C23 0.043(3) 0.051(3) 0.051(3) 0.002(2) 0.012(2) 0.003(2)
C24 0.040(3) 0.056(3) 0.046(3) 0.003(2) 0.011(2) 0.003(2)
C25 0.038(2) 0.057(3) 0.052(3) 0.007(3) 0.014(2) -0.001(2)
C26 0.052(3) 0.051(3) 0.062(3) 0.003(3) 0.020(3) -0.004(3)
C27 0.054(3) 0.061(4) 0.072(4) 0.010(3) 0.016(3) -0.001(3)
C28 0.086(5) 0.072(4) 0.092(5) 0.022(4) 0.022(4) 0.005(4)
C29 0.119(7) 0.081(5) 0.115(6) 0.037(5) 0.050(6) -0.006(5)
C30 0.090(6) 0.096(6) 0.166(9) 0.036(6) 0.054(6) -0.026(5)
C31 0.055(4) 0.078(5) 0.127(6) 0.029(4) 0.030(4) 0.001(3)
C32 0.050(3) 0.056(3) 0.053(3) -0.001(3) 0.018(2) 0.002(3)
C33 0.052(3) 0.090(4) 0.053(3) 0.007(3) 0.015(3) 0.006(3)
C34 0.061(4) 0.102(5) 0.052(3) 0.009(3) 0.011(3) 0.006(4)
C35 0.097(5) 0.114(6) 0.053(3) 0.003(4) 0.028(4) -0.007(5)
C36 0.081(5) 0.151(8) 0.074(4) 0.002(5) 0.048(4) 0.000(5)
C37 0.055(3) 0.123(6) 0.065(4) 0.003(4) 0.027(3) 0.002(4)

loop_
_atom_type_symbol
_atom_type_description
_atom_type_scat_dispersion_real
_atom_type_scat_dispersion_imag
_atom_type_scat_source
C C 0.0033 0.0016 'International Tables Vol C Tables 4.2.6.8 and 6.1.1.4'
H H 0.0000 0.0000 'International Tables Vol C Tables 4.2.6.8 and 6.1.1.4'
F F 0.0171 0.0103 'International Tables Vol C Tables 4.2.6.8 and 6.1.1.4'
N N 0.0061 0.0033 'International Tables Vol C Tables 4.2.6.8 and 6.1.1.4'
O O 0.0106 0.0060 'International Tables Vol C Tables 4.2.6.8 and 6.1.1.4'
S S 0.1246 0.1234 'International Tables Vol C Tables 4.2.6.8 and 6.1.1.4'

loop_
_geom_angle_atom_site_label_1
_geom_angle_atom_site_label_2
_geom_angle_atom_site_label_3
_geom_angle
_geom_angle_site_symmetry_1
_geom_angle_site_symmetry_3
_geom_angle_publ_flag
O2 S1 O3 93.9(9) . . ?
O2 S1 O1 136.1(8) . . ?
O3 S1 O1 116.0(5) . . ?
O2 S1 C38 107.3(9) . . ?
O3 S1 C38 97.4(8) . . ?
O1 S1 C38 100.2(6) . . ?
F2 C38 F3 92.6(12) . . ?
F2 C38 F1 104.3(14) . . ?
F3 C38 F1 103.5(14) . . ?
F2 C38 S1 118.0(11) . . ?
F3 C38 S1 127.6(12) . . ?
F1 C38 S1 107.9(10) . . ?
O2' S1' O3' 81.8(8) . . ?
O2' S1' O1' 75.2(10) . . ?
O3' S1' O1' 148.2(12) . . ?
O2' S1' C38' 130.4(10) . . ?
O3' S1' C38' 93.6(10) . . ?
O1' S1' C38' 85.1(14) . . ?
F2' C38' F1' 106.4(18) . . ?
F2' C38' F3' 118(2) . . ?
F1' C38' F3' 119(2) . . ?
F2' C38' S1' 112.4(17) . . ?
F1' C38' S1' 103.0(15) . . ?
F3' C38' S1' 96.5(15) . . ?
C13 N1 C1 118.9(4) . . ?
C13 N1 C25 120.3(4) . . ?
C1 N1 C25 120.7(4) . . ?
C2 C1 N1 121.6(5) . . ?
C2 C1 H1 119.2 . . ?
N1 C1 H1 119.2 . . ?
C1 C2 C3 120.4(5) . . ?
C1 C2 H2 119.8 . . ?
C3 C2 H2 119.8 . . ?
C12 C3 C2 118.8(5) . . ?
C12 C3 C4 118.7(6) . . ?
C2 C3 C4 122.5(6) . . ?
C5 C4 C3 120.2(7) . . ?
C5 C4 H4 119.9 . . ?
C3 C4 H4 119.9 . . ?
C4 C5 C6 121.9(6) . . ?
C4 C5 H5 119.0 . . ?
C6 C5 H5 119.0 . . ?
C7 C6 C11 117.4(8) . . ?
C7 C6 C5 122.7(7) . . ?
C11 C6 C5 119.8(6) . . ?
C8 C7 C6 122.2(7) . . ?
C8 C7 H7 118.9 . . ?
C6 C7 H7 118.9 . . ?
C7 C8 C9 119.9(8) . . ?
C7 C8 H8 120.1 . . ?
C9 C8 H8 120.1 . . ?
C8 C9 C10 120.4(9) . . ?
C8 C9 H9 119.8 . . ?
C10 C9 H9 119.8 . . ?
C9 C10 C11 120.9(7) . . ?
C9 C10 H10 119.6 . . ?
C11 C10 H10 119.6 . . ?
C10 C11 C6 119.2(6) . . ?
C10 C11 C12 123.3(5) . . ?
C6 C11 C12 117.1(6) . . ?
C3 C12 C13 117.3(5) . . ?
C3 C12 C11 120.0(5) . . ?
C13 C12 C11 122.4(5) . . ?
N1 C13 C14 118.0(4) . . ?
N1 C13 C12 116.5(4) . . ?
C14 C13 C12 125.5(5) . . ?
C23 C14 C13 117.4(5) . . ?
C23 C14 C15 119.7(5) . . ?
C13 C14 C15 122.8(5) . . ?
C16 C15 C20 118.2(5) . . ?
C16 C15 C14 123.6(5) . . ?
C20 C15 C14 117.7(5) . . ?
C17 C16 C15 120.6(6) . . ?
C17 C16 H16 119.7 . . ?
C15 C16 H16 119.7 . . ?
C18 C17 C16 120.9(7) . . ?
C18 C17 H17 119.5 . . ?
C16 C17 H17 119.5 . . ?
C19 C18 C17 120.7(6) . . ?
C19 C18 H18 119.7 . . ?
C17 C18 H18 119.7 . . ?
C18 C19 C20 120.7(6) . . ?
C18 C19 H19 119.6 . . ?
C20 C19 H19 119.6 . . ?
C19 C20 C15 118.8(5) . . ?
C19 C20 C21 121.3(5) . . ?
C15 C20 C21 119.8(5) . . ?
C22 C21 C20 121.1(5) . . ?
C22 C21 H21 119.5 . . ?
C20 C21 H21 119.5 . . ?
C21 C22 C23 121.1(5) . . ?
C21 C22 H22 119.4 . . ?
C23 C22 H22 119.4 . . ?
C14 C23 C24 119.2(5) . . ?
C14 C23 C22 118.7(5) . . ?
C24 C23 C22 122.1(5) . . ?
C25 C24 C23 120.3(4) . . ?
C25 C24 C32 119.4(5) . . ?
C23 C24 C32 120.3(5) . . ?
C24 C25 N1 119.0(5) . . ?
C24 C25 C26 123.1(5) . . ?
N1 C25 C26 117.8(5) . . ?
C27 C26 C31 118.0(6) . . ?
C27 C26 C25 121.6(5) . . ?
C31 C26 C25 120.3(5) . . ?
C28 C27 C26 121.9(6) . . ?
C28 C27 H27 119.0 . . ?
C26 C27 H27 119.0 . . ?
C27 C28 C29 119.6(7) . . ?
C27 C28 H28 120.2 . . ?
C29 C28 H28 120.2 . . ?
C30 C29 C28 120.3(7) . . ?
C30 C29 H29 119.8 . . ?
C28 C29 H29 119.8 . . ?
C29 C30 C31 120.7(7) . . ?
C29 C30 H30 119.6 . . ?
C31 C30 H30 119.6 . . ?
C30 C31 C26 119.3(7) . . ?
C30 C31 H31 120.4 . . ?
C26 C31 H31 120.4 . . ?
C37 C32 C33 118.7(5) . . ?
C37 C32 C24 120.3(5) . . ?
C33 C32 C24 121.0(5) . . ?
C34 C33 C32 120.4(6) . . ?
C34 C33 H33 119.8 . . ?
C32 C33 H33 119.8 . . ?
C35 C34 C33 120.3(6) . . ?
C35 C34 H34 119.9 . . ?
C33 C34 H34 119.9 . . ?
C36 C35 C34 119.5(6) . . ?
C36 C35 H35 120.3 . . ?
C34 C35 H35 120.3 . . ?
C35 C36 C37 122.0(6) . . ?
C35 C36 H36 119.0 . . ?
C37 C36 H36 119.0 . . ?
C32 C37 C36 119.1(6) . . ?
C32 C37 H37 120.4 . . ?
C36 C37 H37 120.4 . . ?

loop_
_geom_bond_atom_site_label_1
_geom_bond_atom_site_label_2
_geom_bond_distance
_geom_bond_site_symmetry_2
_geom_bond_publ_flag
S1 O2 1.267(13) . ?
S1 O3 1.429(11) . ?
S1 O1 1.445(6) . ?
S1 C38 1.780(14) . ?
F1 C38 1.388(16) . ?
F2 C38 1.251(15) . ?
F3 C38 1.333(18) . ?
S1' O2' 1.355(13) . ?
S1' O3' 1.544(12) . ?
S1' O1' 1.73(2) . ?
S1' C38' 1.81(2) . ?
F2' C38' 1.32(2) . ?
F1' C38' 1.35(2) . ?
F3' C38' 1.38(2) . ?
N1 C13 1.379(7) . ?
N1 C1 1.394(7) . ?
N1 C25 1.404(6) . ?
C1 C2 1.333(8) . ?
C1 H1 0.9300 . ?
C2 C3 1.409(9) . ?
C2 H2 0.9300 . ?
C3 C12 1.402(8) . ?
C3 C4 1.433(8) . ?
C4 C5 1.344(11) . ?
C4 H4 0.9300 . ?
C5 C6 1.418(11) . ?
C5 H5 0.9300 . ?
C6 C7 1.413(12) . ?
C6 C11 1.418(8) . ?
C7 C8 1.357(13) . ?
C7 H7 0.9300 . ?
C8 C9 1.375(11) . ?
C8 H8 0.9300 . ?
C9 C10 1.379(9) . ?
C9 H9 0.9300 . ?
C10 C11 1.395(9) . ?
C10 H10 0.9300 . ?
C11 C12 1.457(8) . ?
C12 C13 1.456(7) . ?
C13 C14 1.417(7) . ?
C14 C23 1.397(7) . ?
C14 C15 1.456(7) . ?
C15 C16 1.413(8) . ?
C15 C20 1.417(8) . ?
C16 C17 1.374(9) . ?
C16 H16 0.9300 . ?
C17 C18 1.366(10) . ?
C17 H17 0.9300 . ?
C18 C19 1.361(10) . ?
C18 H18 0.9300 . ?
C19 C20 1.416(8) . ?
C19 H19 0.9300 . ?
C20 C21 1.421(9) . ?
C21 C22 1.342(9) . ?
C21 H21 0.9300 . ?
C22 C23 1.431(8) . ?
C22 H22 0.9300 . ?
C23 C24 1.430(7) . ?
C24 C25 1.360(8) . ?
C24 C32 1.500(7) . ?
C25 C26 1.478(8) . ?
C26 C27 1.370(8) . ?
C26 C31 1.400(8) . ?
C27 C28 1.363(9) . ?
C27 H27 0.9300 . ?
C28 C29 1.365(11) . ?
C28 H28 0.9300 . ?
C29 C30 1.353(12) . ?
C29 H29 0.9300 . ?
C30 C31 1.384(11) . ?
C30 H30 0.9300 . ?
C31 H31 0.9300 . ?
C32 C37 1.373(8) . ?
C32 C33 1.390(7) . ?
C33 C34 1.379(8) . ?
C33 H33 0.9300 . ?
C34 C35 1.355(10) . ?
C34 H34 0.9300 . ?
C35 C36 1.350(10) . ?
C35 H35 0.9300 . ?
C36 C37 1.382(9) . ?
C36 H36 0.9300 . ?
C37 H37 0.9300 . ?

loop_
_geom_torsion_atom_site_label_1
_geom_torsion_atom_site_label_2
_geom_torsion_atom_site_label_3
_geom_torsion_atom_site_label_4
_geom_torsion
_geom_torsion_site_symmetry_1
_geom_torsion_site_symmetry_2
_geom_torsion_site_symmetry_3
_geom_torsion_site_symmetry_4
_geom_torsion_publ_flag
O2 S1 C38 F2 155.1(15) . . . . ?
O3 S1 C38 F2 58.6(15) . . . . ?
O1 S1 C38 F2 -59.6(14) . . . . ?
O2 S1 C38 F3 36.8(18) . . . . ?
O3 S1 C38 F3 -59.7(16) . . . . ?
O1 S1 C38 F3 -177.9(14) . . . . ?
O2 S1 C38 F1 -87.2(12) . . . . ?
O3 S1 C38 F1 176.4(10) . . . . ?
O1 S1 C38 F1 58.2(10) . . . . ?
O2' S1' C38' F2' 108.8(17) . . . . ?
O3' S1' C38' F2' -168.9(16) . . . . ?
O1' S1' C38' F2' 43.0(18) . . . . ?
O2' S1' C38' F1' -137.1(14) . . . . ?
O3' S1' C38' F1' -54.8(15) . . . . ?
O1' S1' C38' F1' 157.1(17) . . . . ?
O2' S1' C38' F3' -15(2) . . . . ?
O3' S1' C38' F3' 66.8(16) . . . . ?
O1' S1' C38' F3' -81.3(18) . . . . ?
C13 N1 C1 C2 -7.1(8) . . . . ?
C25 N1 C1 C2 174.7(5) . . . . ?
N1 C1 C2 C3 -9.8(9) . . . . ?
C1 C2 C3 C12 6.6(8) . . . . ?
C1 C2 C3 C4 -172.4(6) . . . . ?
C12 C3 C4 C5 -6.7(9) . . . . ?
C2 C3 C4 C5 172.3(6) . . . . ?
C3 C4 C5 C6 -6.3(10) . . . . ?
C4 C5 C6 C7 -165.9(7) . . . . ?
C4 C5 C6 C11 9.4(10) . . . . ?
C11 C6 C7 C8 -3.4(11) . . . . ?
C5 C6 C7 C8 172.1(7) . . . . ?
C6 C7 C8 C9 0.6(13) . . . . ?
C7 C8 C9 C10 2.2(12) . . . . ?
C8 C9 C10 C11 -2.1(11) . . . . ?
C9 C10 C11 C6 -0.8(9) . . . . ?
C9 C10 C11 C12 -172.8(6) . . . . ?
C7 C6 C11 C10 3.4(8) . . . . ?
C5 C6 C11 C10 -172.2(6) . . . . ?
C7 C6 C11 C12 176.0(6) . . . . ?
C5 C6 C11 C12 0.3(8) . . . . ?
C2 C3 C12 C13 12.4(7) . . . . ?
C4 C3 C12 C13 -168.7(5) . . . . ?
C2 C3 C12 C11 -162.6(5) . . . . ?
C4 C3 C12 C11 16.3(8) . . . . ?
C10 C11 C12 C3 159.1(5) . . . . ?
C6 C11 C12 C3 -13.1(7) . . . . ?
C10 C11 C12 C13 -15.6(8) . . . . ?
C6 C11 C12 C13 172.2(5) . . . . ?
C1 N1 C13 C14 -154.1(5) . . . . ?
C25 N1 C13 C14 24.2(7) . . . . ?
C1 N1 C13 C12 25.8(7) . . . . ?
C25 N1 C13 C12 -156.0(4) . . . . ?
C3 C12 C13 N1 -28.3(7) . . . . ?
C11 C12 C13 N1 146.6(5) . . . . ?
C3 C12 C13 C14 151.5(5) . . . . ?
C11 C12 C13 C14 -33.6(8) . . . . ?
N1 C13 C14 C23 -27.8(7) . . . . ?
C12 C13 C14 C23 152.4(5) . . . . ?
N1 C13 C14 C15 149.1(5) . . . . ?
C12 C13 C14 C15 -30.7(8) . . . . ?
C23 C14 C15 C16 160.8(5) . . . . ?
C13 C14 C15 C16 -16.0(8) . . . . ?
C23 C14 C15 C20 -11.4(7) . . . . ?
C13 C14 C15 C20 171.8(5) . . . . ?
C20 C15 C16 C17 -0.4(9) . . . . ?
C14 C15 C16 C17 -172.6(5) . . . . ?
C15 C16 C17 C18 -1.2(10) . . . . ?
C16 C17 C18 C19 1.2(11) . . . . ?
C17 C18 C19 C20 0.5(10) . . . . ?
C18 C19 C20 C15 -2.1(9) . . . . ?
C18 C19 C20 C21 173.1(6) . . . . ?
C16 C15 C20 C19 2.0(8) . . . . ?
C14 C15 C20 C19 174.6(5) . . . . ?
C16 C15 C20 C21 -173.3(5) . . . . ?
C14 C15 C20 C21 -0.6(8) . . . . ?
C19 C20 C21 C22 -165.7(6) . . . . ?
C15 C20 C21 C22 9.5(9) . . . . ?
C20 C21 C22 C23 -6.2(9) . . . . ?
C13 C14 C23 C24 13.1(7) . . . . ?
C15 C14 C23 C24 -163.9(5) . . . . ?
C13 C14 C23 C22 -168.2(5) . . . . ?
C15 C14 C23 C22 14.8(7) . . . . ?
C21 C22 C23 C14 -6.1(8) . . . . ?
C21 C22 C23 C24 172.6(5) . . . . ?
C14 C23 C24 C25 5.9(7) . . . . ?
C22 C23 C24 C25 -172.8(5) . . . . ?
C14 C23 C24 C32 -176.5(5) . . . . ?
C22 C23 C24 C32 4.9(7) . . . . ?
C23 C24 C25 N1 -10.1(7) . . . . ?
C32 C24 C25 N1 172.2(4) . . . . ?
C23 C24 C25 C26 172.7(5) . . . . ?
C32 C24 C25 C26 -5.0(7) . . . . ?
C13 N1 C25 C24 -5.0(7) . . . . ?
C1 N1 C25 C24 173.2(5) . . . . ?
C13 N1 C25 C26 172.3(4) . . . . ?
C1 N1 C25 C26 -9.5(7) . . . . ?
C24 C25 C26 C27 -66.4(8) . . . . ?
N1 C25 C26 C27 116.4(6) . . . . ?
C24 C25 C26 C31 113.8(7) . . . . ?
N1 C25 C26 C31 -63.4(7) . . . . ?
C31 C26 C27 C28 -2.4(10) . . . . ?
C25 C26 C27 C28 177.8(6) . . . . ?
C26 C27 C28 C29 -0.1(12) . . . . ?
C27 C28 C29 C30 2.3(14) . . . . ?
C28 C29 C30 C31 -2.0(16) . . . . ?
C29 C30 C31 C26 -0.6(15) . . . . ?
C27 C26 C31 C30 2.8(11) . . . . ?
C25 C26 C31 C30 -177.4(7) . . . . ?
C25 C24 C32 C37 -70.9(8) . . . . ?
C23 C24 C32 C37 111.4(7) . . . . ?
C25 C24 C32 C33 109.0(6) . . . . ?
C23 C24 C32 C33 -68.7(7) . . . . ?
C37 C32 C33 C34 -1.3(10) . . . . ?
C24 C32 C33 C34 178.8(6) . . . . ?
C32 C33 C34 C35 0.6(11) . . . . ?
C33 C34 C35 C36 0.7(13) . . . . ?
C34 C35 C36 C37 -1.3(14) . . . . ?
C33 C32 C37 C36 0.8(11) . . . . ?
C24 C32 C37 C36 -179.3(7) . . . . ?
C35 C36 C37 C32 0.5(14) . . . . ?
